data_4023621
loop_
_publ_author_name
'Steven M. Allin'
'Sean N. Gaskell'
'Mark R. J. Elsegood'
'William P. Martin'

_publ_section_title
;
 Asymmetric Synthesis of Tetracyclic Benzo[a]quinolizidine Targets
;
_journal_name_full 'Journal of Organic Chemistry'
_journal_page_first 6448
_journal_page_last 6451
_journal_paper_doi 10.1021/jo801019h
_journal_volume 73
_journal_year 2008
_chemical_absolute_configuration syn
_chemical_formula_moiety 'C19 H22 N O3 1+,  B F4 1-'
_chemical_formula_sum 'C19 H22 B F4 N O3'
_chemical_formula_weight 399.19
_chemical_name_systematic
;
 ?
;
_space_group_IT_number 19
_symmetry_cell_setting orthorhombic
_symmetry_space_group_name_Hall 'P 2ac 2ab'
_symmetry_space_group_name_H-M 'P 21 21 21'
_atom_sites_solution_hydrogens geom
_atom_sites_solution_primary direct
_atom_sites_solution_secondary 'all non-H atoms found by direct methods'
_audit_creation_method SHELXL-97
_cell_angle_alpha 90.00
_cell_angle_beta 90.00
_cell_angle_gamma 90.00
_cell_formula_units_Z 4
_cell_length_a 7.3197(5)
_cell_length_b 9.0804(6)
_cell_length_c 28.5357(18)
_cell_measurement_reflns_used 6221
_cell_measurement_temperature 150(2)
_cell_measurement_theta_max 30.77
_cell_measurement_theta_min 4.05
_cell_volume 1896.6(2)
_computing_cell_refinement 'Bruker SAINT'
_computing_data_collection 'Bruker APEX 2'
_computing_data_reduction 'Bruker SAINT'
_computing_molecular_graphics 'Bruker SHELXTL'
_computing_publication_material 'Bruker SHELXTL and local programs'
_computing_structure_refinement 'Bruker SHELXTL'
_computing_structure_solution 'Bruker SHELXTL'
_diffrn_ambient_temperature 150(2)
_diffrn_measured_fraction_theta_full 0.976
_diffrn_measured_fraction_theta_max 0.976
_diffrn_measurement_device_type 'Bruker APEX 2 CCD diffractometer'
_diffrn_measurement_method '\w rotation with narrow frames'
_diffrn_radiation_monochromator 'silicon 111'
_diffrn_radiation_source 'Daresbury SRS station 9.8'
_diffrn_radiation_type synchrotron
_diffrn_radiation_wavelength 0.6904
_diffrn_reflns_av_R_equivalents 0.0645
_diffrn_reflns_av_sigmaI/netI 0.0526
_diffrn_reflns_limit_h_max 9
_diffrn_reflns_limit_h_min -7
_diffrn_reflns_limit_k_max 11
_diffrn_reflns_limit_k_min -12
_diffrn_reflns_limit_l_max 38
_diffrn_reflns_limit_l_min -33
_diffrn_reflns_number 12211
_diffrn_reflns_theta_full 27.50
_diffrn_reflns_theta_max 27.50
_diffrn_reflns_theta_min 4.05
_diffrn_standards_decay_% 11
_diffrn_standards_number 0
_exptl_absorpt_coefficient_mu 0.119
_exptl_absorpt_correction_T_max 0.994
_exptl_absorpt_correction_T_min 0.978
_exptl_absorpt_correction_type multi-scan
_exptl_absorpt_process_details 'SADABS v2004/1, Sheldrick, G.M., (2004)'
_exptl_crystal_colour colourless
_exptl_crystal_density_diffrn 1.398
_exptl_crystal_density_method 'not measured'
_exptl_crystal_description block
_exptl_crystal_F_000 832
_exptl_crystal_size_max 0.19
_exptl_crystal_size_mid 0.05
_exptl_crystal_size_min 0.05
_refine_diff_density_max 0.389
_refine_diff_density_min -0.365
_refine_diff_density_rms 0.081
_refine_ls_extinction_method none
_refine_ls_goodness_of_fit_ref 1.113
_refine_ls_hydrogen_treatment constr
_refine_ls_matrix_type full
_refine_ls_number_parameters 255
_refine_ls_number_reflns 2672
_refine_ls_number_restraints 0
_refine_ls_restrained_S_all 1.113
_refine_ls_R_factor_all 0.0549
_refine_ls_R_factor_gt 0.0524
_refine_ls_shift/su_max 0.001
_refine_ls_shift/su_mean 0.000
_refine_ls_structure_factor_coef Fsqd
_refine_ls_weighting_details 'calc w=1/[\s^2^(Fo^2^)+(0.1086P)^2^+0.0340P] where P=(Fo^2^+2Fc^2^)/3'
_refine_ls_weighting_scheme calc
_refine_ls_wR_factor_gt 0.1483
_refine_ls_wR_factor_ref 0.1519
_reflns_number_gt 2489
_reflns_number_total 2672
_reflns_threshold_expression I>2\s(I)
_cod_data_source_file jo801019h-file004.cif
_cod_data_source_block 15
_cod_database_code 4023621

loop_
_symmetry_equiv_pos_as_xyz
'x, y, z'
'-x+1/2, -y, z+1/2'
'-x, y+1/2, -z+1/2'
'x+1/2, -y+1/2, -z'

loop_
_atom_site_label
_atom_site_type_symbol
_atom_site_fract_x
_atom_site_fract_y
_atom_site_fract_z
_atom_site_U_iso_or_equiv
_atom_site_adp_type
_atom_site_occupancy
_atom_site_symmetry_multiplicity
_atom_site_calc_flag
_atom_site_refinement_flags
_atom_site_disorder_assembly
_atom_site_disorder_group
C1 C 1.0917(3) 0.6894(3) 0.84259(8) 0.0235(4) Uani 1 1 d . . .
H1A H 1.1758 0.6059 0.8369 0.028 Uiso 1 1 calc R . .
H1B H 1.1571 0.7629 0.8620 0.028 Uiso 1 1 calc R . .
C2 C 1.0396(3) 0.7595(3) 0.79560(7) 0.0227(4) Uani 1 1 d . . .
H2A H 1.1472 0.8089 0.7817 0.027 Uiso 1 1 calc R . .
H2B H 0.9970 0.6827 0.7735 0.027 Uiso 1 1 calc R . .
C3 C 0.8932(3) 0.8674(2) 0.80380(7) 0.0196(4) Uani 1 1 d . . .
O1 O 0.8707(2) 0.98199(19) 0.77622(5) 0.0243(4) Uani 1 1 d . . .
N4 N 0.7816(2) 0.8635(2) 0.83906(6) 0.0194(4) Uani 1 1 d . . .
C5 C 0.6752(3) 1.0011(2) 0.84221(7) 0.0222(4) Uani 1 1 d . . .
H5 H 0.5421 0.9803 0.8465 0.027 Uiso 1 1 calc R . .
C6 C 0.7521(3) 1.0858(2) 0.88365(7) 0.0236(4) Uani 1 1 d . . .
H6A H 0.8756 1.1228 0.8758 0.028 Uiso 1 1 calc R . .
H6B H 0.6731 1.1717 0.8904 0.028 Uiso 1 1 calc R . .
C6A C 0.7625(3) 0.9875(2) 0.92650(7) 0.0205(4) Uani 1 1 d . . .
C7 C 0.7553(3) 1.0532(2) 0.97108(7) 0.0236(4) Uani 1 1 d . . .
H7 H 0.7489 1.1574 0.9734 0.028 Uiso 1 1 calc R . .
C8 C 0.7572(3) 0.9700(2) 1.01162(7) 0.0235(4) Uani 1 1 d . . .
O2 O 0.7463(3) 1.0229(2) 1.05618(5) 0.0335(4) Uani 1 1 d . . .
C15 C 0.7383(6) 1.1786(3) 1.06138(10) 0.0486(8) Uani 1 1 d . . .
H15A H 0.8464 1.2232 1.0469 0.073 Uiso 1 1 calc R . .
H15B H 0.7350 1.2037 1.0948 0.073 Uiso 1 1 calc R . .
H15C H 0.6280 1.2162 1.0460 0.073 Uiso 1 1 calc R . .
C9 C 0.7655(3) 0.8146(2) 1.00814(7) 0.0217(4) Uani 1 1 d . . .
O3 O 0.7610(3) 0.73928(19) 1.04938(5) 0.0279(4) Uani 1 1 d . . .
C16 C 0.7611(4) 0.5826(3) 1.04649(8) 0.0291(5) Uani 1 1 d . . .
H16A H 0.6590 0.5502 1.0268 0.044 Uiso 1 1 calc R . .
H16B H 0.7478 0.5409 1.0780 0.044 Uiso 1 1 calc R . .
H16C H 0.8765 0.5492 1.0327 0.044 Uiso 1 1 calc R . .
C10 C 0.7746(3) 0.7505(2) 0.96435(7) 0.0210(4) Uani 1 1 d . . .
H10 H 0.7807 0.6463 0.9620 0.025 Uiso 1 1 calc R . .
C10A C 0.7753(3) 0.8350(2) 0.92322(7) 0.0190(4) Uani 1 1 d . . .
C10B C 0.7727(3) 0.7522(2) 0.87681(6) 0.0176(4) Uani 1 1 d . . .
C11 C 0.5983(3) 0.6642(3) 0.87153(8) 0.0243(5) Uani 1 1 d . . .
H11 H 0.4803 0.7013 0.8788 0.029 Uiso 1 1 calc R . .
C12 C 0.6290(4) 0.5296(3) 0.85567(10) 0.0320(5) Uani 1 1 d . . .
H12 H 0.5358 0.4584 0.8509 0.038 Uiso 1 1 calc R . .
C13 C 0.8266(4) 0.5021(3) 0.84615(9) 0.0314(5) Uani 1 1 d . . .
H13A H 0.8508 0.4988 0.8120 0.038 Uiso 1 1 calc R . .
H13B H 0.8668 0.4081 0.8604 0.038 Uiso 1 1 calc R . .
C13A C 0.9250(3) 0.6345(2) 0.86916(8) 0.0221(4) Uani 1 1 d . . .
H13C H 0.9675 0.6020 0.9008 0.027 Uiso 1 1 calc R . .
C14 C 0.7130(3) 1.0669(3) 0.79395(8) 0.0278(5) Uani 1 1 d . . .
H14A H 0.6059 1.0551 0.7731 0.033 Uiso 1 1 calc R . .
H14B H 0.7433 1.1728 0.7964 0.033 Uiso 1 1 calc R . .
B1 B 0.7529(4) 0.6600(3) 0.68734(9) 0.0240(5) Uani 1 1 d . . .
F1 F 0.9014(2) 0.75275(19) 0.68842(6) 0.0390(4) Uani 1 1 d . . .
F2 F 0.5990(2) 0.73276(18) 0.67061(6) 0.0370(4) Uani 1 1 d . . .
F3 F 0.7916(3) 0.5434(2) 0.65682(6) 0.0470(5) Uani 1 1 d . . .
F4 F 0.7173(2) 0.6031(2) 0.73139(6) 0.0467(5) Uani 1 1 d . . .

loop_
_atom_site_aniso_label
_atom_site_aniso_U_11
_atom_site_aniso_U_22
_atom_site_aniso_U_33
_atom_site_aniso_U_23
_atom_site_aniso_U_13
_atom_site_aniso_U_12
C1 0.0186(9) 0.0290(10) 0.0228(9) -0.0047(8) -0.0008(8) 0.0028(8)
C2 0.0217(9) 0.0274(10) 0.0191(8) -0.0035(8) 0.0034(7) 0.0008(8)
C3 0.0189(9) 0.0236(9) 0.0164(9) -0.0019(7) -0.0014(7) -0.0026(8)
O1 0.0233(7) 0.0290(8) 0.0206(7) 0.0018(6) 0.0039(6) 0.0016(7)
N4 0.0181(8) 0.0222(8) 0.0180(7) 0.0007(6) -0.0006(6) 0.0015(7)
C5 0.0203(9) 0.0240(10) 0.0223(9) 0.0029(8) 0.0017(8) 0.0047(8)
C6 0.0276(10) 0.0202(9) 0.0230(10) 0.0013(7) 0.0034(8) 0.0015(9)
C6A 0.0194(9) 0.0220(9) 0.0200(9) -0.0001(7) 0.0026(8) 0.0005(8)
C7 0.0242(10) 0.0216(9) 0.0250(10) -0.0037(8) 0.0021(8) -0.0025(8)
C8 0.0222(10) 0.0283(10) 0.0201(9) -0.0067(7) 0.0001(8) -0.0022(9)
O2 0.0461(11) 0.0350(9) 0.0195(7) -0.0090(6) 0.0031(7) -0.0026(9)
C15 0.076(2) 0.0385(14) 0.0316(13) -0.0168(11) 0.0000(15) 0.0043(16)
C9 0.0207(10) 0.0269(10) 0.0173(9) -0.0003(7) 0.0011(7) -0.0010(9)
O3 0.0348(9) 0.0328(9) 0.0162(7) 0.0021(6) 0.0008(6) 0.0000(8)
C16 0.0322(12) 0.0330(12) 0.0222(10) 0.0061(8) 0.0016(9) 0.0022(10)
C10 0.0223(9) 0.0221(9) 0.0185(9) -0.0007(8) 0.0017(7) -0.0009(8)
C10A 0.0160(9) 0.0226(9) 0.0183(8) -0.0022(7) 0.0025(7) -0.0011(7)
C10B 0.0177(8) 0.0196(9) 0.0154(7) -0.0005(7) 0.0013(7) 0.0005(8)
C11 0.0211(10) 0.0287(11) 0.0231(10) -0.0013(8) 0.0006(8) -0.0034(9)
C12 0.0318(12) 0.0287(12) 0.0356(12) -0.0071(10) 0.0034(10) -0.0096(10)
C13 0.0372(13) 0.0196(10) 0.0374(12) -0.0047(9) 0.0073(10) 0.0016(9)
C13A 0.0225(10) 0.0223(10) 0.0215(9) -0.0007(8) 0.0008(7) 0.0070(8)
C14 0.0261(11) 0.0349(11) 0.0223(10) 0.0057(9) 0.0026(8) 0.0070(9)
B1 0.0221(11) 0.0270(11) 0.0229(10) 0.0028(9) -0.0016(9) -0.0026(10)
F1 0.0327(8) 0.0431(9) 0.0412(8) 0.0030(7) -0.0012(6) -0.0150(7)
F2 0.0304(8) 0.0316(8) 0.0490(9) 0.0086(7) -0.0063(7) 0.0043(6)
F3 0.0475(10) 0.0411(9) 0.0525(10) -0.0181(8) -0.0116(8) 0.0108(8)
F4 0.0295(8) 0.0793(13) 0.0311(8) 0.0198(8) -0.0011(6) -0.0097(9)

loop_
_atom_type_symbol
_atom_type_description
_atom_type_scat_dispersion_real
_atom_type_scat_dispersion_imag
_atom_type_scat_source
C C 0.0033 0.0000 'International Tables Vol C Tables 4.2.6.8 and 6.1.1.4'
H H 0.0000 0.0000 'International Tables Vol C Tables 4.2.6.8 and 6.1.1.4'
N N 0.0061 0.0000 'International Tables Vol C Tables 4.2.6.8 and 6.1.1.4'
O O 0.0106 0.0000 'International Tables Vol C Tables 4.2.6.8 and 6.1.1.4'
B B 0.0013 0.0000 'International Tables Vol C Tables 4.2.6.8 and 6.1.1.4'
F F 0.0171 0.0000 'International Tables Vol C Tables 4.2.6.8 and 6.1.1.4'

loop_
_geom_angle_atom_site_label_1
_geom_angle_atom_site_label_2
_geom_angle_atom_site_label_3
_geom_angle
_geom_angle_site_symmetry_1
_geom_angle_site_symmetry_3
_geom_angle_publ_flag
C13A C1 C2 111.87(18) . . ?
C3 C2 C1 108.59(17) . . ?
N4 C3 O1 114.02(19) . . ?
N4 C3 C2 124.36(19) . . ?
O1 C3 C2 121.56(19) . . ?
C3 O1 C14 107.82(16) . . ?
C3 N4 C5 110.88(17) . . ?
C3 N4 C10B 127.70(18) . . ?
C5 N4 C10B 120.79(16) . . ?
N4 C5 C6 106.32(17) . . ?
N4 C5 C14 100.42(16) . . ?
C6 C5 C14 115.93(19) . . ?
C6A C6 C5 110.39(18) . . ?
C10A C6A C7 119.06(19) . . ?
C10A C6A C6 122.36(18) . . ?
C7 C6A C6 118.56(18) . . ?
C8 C7 C6A 121.68(19) . . ?
O2 C8 C7 126.0(2) . . ?
O2 C8 C9 114.81(19) . . ?
C7 C8 C9 119.13(18) . . ?
C8 O2 C15 116.8(2) . . ?
O3 C9 C10 124.9(2) . . ?
O3 C9 C8 116.03(18) . . ?
C10 C9 C8 119.05(19) . . ?
C9 O3 C16 116.82(17) . . ?
C9 C10 C10A 121.83(19) . . ?
C6A C10A C10 119.22(18) . . ?
C6A C10A C10B 123.32(18) . . ?
C10 C10A C10B 117.22(17) . . ?
N4 C10B C11 108.99(17) . . ?
N4 C10B C10A 107.17(16) . . ?
C11 C10B C10A 110.95(16) . . ?
N4 C10B C13A 109.59(16) . . ?
C11 C10B C13A 103.13(16) . . ?
C10A C10B C13A 116.82(16) . . ?
C12 C11 C10B 112.2(2) . . ?
C11 C12 C13 112.4(2) . . ?
C12 C13 C13A 104.11(19) . . ?
C1 C13A C13 114.61(19) . . ?
C1 C13A C10B 114.77(18) . . ?
C13 C13A C10B 105.02(18) . . ?
O1 C14 C5 104.27(17) . . ?
F1 B1 F4 110.90(19) . . ?
F1 B1 F2 110.90(19) . . ?
F4 B1 F2 109.7(2) . . ?
F1 B1 F3 108.5(2) . . ?
F4 B1 F3 108.7(2) . . ?
F2 B1 F3 108.1(2) . . ?

loop_
_geom_bond_atom_site_label_1
_geom_bond_atom_site_label_2
_geom_bond_distance
_geom_bond_site_symmetry_2
_geom_bond_publ_flag
C1 C13A 1.521(3) . ?
C1 C2 1.533(3) . ?
C2 C3 1.471(3) . ?
C3 N4 1.297(3) . ?
C3 O1 1.315(3) . ?
O1 C14 1.477(3) . ?
N4 C5 1.475(3) . ?
N4 C10B 1.478(3) . ?
C5 C6 1.519(3) . ?
C5 C14 1.526(3) . ?
C6 C6A 1.516(3) . ?
C6A C10A 1.391(3) . ?
C6A C7 1.406(3) . ?
C7 C8 1.382(3) . ?
C8 O2 1.362(2) . ?
C8 C9 1.416(3) . ?
O2 C15 1.423(3) . ?
C9 O3 1.362(2) . ?
C9 C10 1.380(3) . ?
O3 C16 1.425(3) . ?
C10 C10A 1.402(3) . ?
C10A C10B 1.523(3) . ?
C10B C11 1.514(3) . ?
C10B C13A 1.559(3) . ?
C11 C12 1.322(3) . ?
C12 C13 1.493(4) . ?
C13 C13A 1.548(3) . ?
B1 F1 1.376(3) . ?
B1 F4 1.383(3) . ?
B1 F2 1.390(3) . ?
B1 F3 1.400(3) . ?

loop_
_geom_torsion_atom_site_label_1
_geom_torsion_atom_site_label_2
_geom_torsion_atom_site_label_3
_geom_torsion_atom_site_label_4
_geom_torsion
_geom_torsion_site_symmetry_1
_geom_torsion_site_symmetry_2
_geom_torsion_site_symmetry_3
_geom_torsion_site_symmetry_4
_geom_torsion_publ_flag
C13A C1 C2 C3 50.1(2) . . . . ?
C1 C2 C3 N4 -24.3(3) . . . . ?
C1 C2 C3 O1 152.56(19) . . . . ?
N4 C3 O1 C14 -3.1(2) . . . . ?
C2 C3 O1 C14 179.76(19) . . . . ?
O1 C3 N4 C5 -7.9(2) . . . . ?
C2 C3 N4 C5 169.13(19) . . . . ?
O1 C3 N4 C10B -178.81(18) . . . . ?
C2 C3 N4 C10B -1.8(3) . . . . ?
C3 N4 C5 C6 -106.62(19) . . . . ?
C10B N4 C5 C6 65.0(2) . . . . ?
C3 N4 C5 C14 14.5(2) . . . . ?
C10B N4 C5 C14 -173.87(18) . . . . ?
N4 C5 C6 C6A -50.3(2) . . . . ?
C14 C5 C6 C6A -160.93(18) . . . . ?
C5 C6 C6A C10A 24.9(3) . . . . ?
C5 C6 C6A C7 -153.8(2) . . . . ?
C10A C6A C7 C8 -1.2(3) . . . . ?
C6 C6A C7 C8 177.6(2) . . . . ?
C6A C7 C8 O2 -178.3(2) . . . . ?
C6A C7 C8 C9 -0.4(3) . . . . ?
C7 C8 O2 C15 -2.2(4) . . . . ?
C9 C8 O2 C15 179.8(3) . . . . ?
O2 C8 C9 O3 0.1(3) . . . . ?
C7 C8 C9 O3 -178.0(2) . . . . ?
O2 C8 C9 C10 179.2(2) . . . . ?
C7 C8 C9 C10 1.1(3) . . . . ?
C10 C9 O3 C16 -1.7(3) . . . . ?
C8 C9 O3 C16 177.3(2) . . . . ?
O3 C9 C10 C10A 178.8(2) . . . . ?
C8 C9 C10 C10A -0.2(3) . . . . ?
C7 C6A C10A C10 2.1(3) . . . . ?
C6 C6A C10A C10 -176.64(19) . . . . ?
C7 C6A C10A C10B 176.29(18) . . . . ?
C6 C6A C10A C10B -2.4(3) . . . . ?
C9 C10 C10A C6A -1.4(3) . . . . ?
C9 C10 C10A C10B -175.9(2) . . . . ?
C3 N4 C10B C11 -111.2(2) . . . . ?
C5 N4 C10B C11 78.8(2) . . . . ?
C3 N4 C10B C10A 128.7(2) . . . . ?
C5 N4 C10B C10A -41.4(2) . . . . ?
C3 N4 C10B C13A 1.0(3) . . . . ?
C5 N4 C10B C13A -169.06(17) . . . . ?
C6A C10A C10B N4 7.9(3) . . . . ?
C10 C10A C10B N4 -177.76(17) . . . . ?
C6A C10A C10B C11 -110.9(2) . . . . ?
C10 C10A C10B C11 63.4(2) . . . . ?
C6A C10A C10B C13A 131.3(2) . . . . ?
C10 C10A C10B C13A -54.4(2) . . . . ?
N4 C10B C11 C12 106.7(2) . . . . ?
C10A C10B C11 C12 -135.5(2) . . . . ?
C13A C10B C11 C12 -9.7(2) . . . . ?
C10B C11 C12 C13 -1.4(3) . . . . ?
C11 C12 C13 C13A 12.0(3) . . . . ?
C2 C1 C13A C13 67.8(3) . . . . ?
C2 C1 C13A C10B -53.9(2) . . . . ?
C12 C13 C13A C1 -143.9(2) . . . . ?
C12 C13 C13A C10B -17.0(2) . . . . ?
N4 C10B C13A C1 26.9(2) . . . . ?
C11 C10B C13A C1 142.88(19) . . . . ?
C10A C10B C13A C1 -95.2(2) . . . . ?
N4 C10B C13A C13 -99.8(2) . . . . ?
C11 C10B C13A C13 16.1(2) . . . . ?
C10A C10B C13A C13 138.08(19) . . . . ?
C3 O1 C14 C5 12.1(2) . . . . ?
N4 C5 C14 O1 -15.2(2) . . . . ?
C6 C5 C14 O1 98.8(2) . . . . ?
